data_7208782
loop_
_publ_author_name
'Zhang, Deng'
'Lu, Yun'
'Chen, Lei'
'Cai, Hu'
'Zhu, Dunru'
'Xu, Yan'

_publ_section_title
;
 A series of new rare earth sulfates based on lanthanide contraction and
 dual organic-amine templating effects
;
_journal_issue 20
_journal_name_full CrystEngComm
_journal_page_first 6627
_journal_paper_doi 10.1039/c2ce25937k
_journal_volume 14
_journal_year 2012
_chemical_formula_moiety '[(CH3)2NH2]4[Dy2(SO4)5]'
_chemical_formula_sum 'C8 H32 Dy2 N4 O20 S5'
_chemical_formula_weight 989.68
_chemical_name_systematic
;
?
;
_space_group_IT_number 2
_symmetry_cell_setting triclinic
_symmetry_space_group_name_Hall '-P 1'
_symmetry_space_group_name_H-M 'P -1'
_atom_sites_solution_hydrogens geom
_atom_sites_solution_primary direct
_atom_sites_solution_secondary difmap
_audit_creation_method SHELXL-97
_cell_angle_alpha 70.555(6)
_cell_angle_beta 75.366(7)
_cell_angle_gamma 67.367(5)
_cell_formula_units_Z 2
_cell_length_a 9.832(5)
_cell_length_b 11.001(6)
_cell_length_c 15.288(8)
_cell_measurement_reflns_used 2608
_cell_measurement_temperature 296(2)
_cell_measurement_theta_max 26.07
_cell_measurement_theta_min 2.20
_cell_volume 1424.4(13)
_computing_cell_refinement 'SAINT (Bruker, 2005)'
_computing_data_collection 'APEX2 (Bruker, 2005)'
_computing_data_reduction SAINT
_computing_molecular_graphics SHELXTL
_computing_publication_material SHELXTL
_computing_structure_refinement 'SHELXL-97 (Sheldrick, 1997)'
_computing_structure_solution 'SHELXS-97 (Sheldrick, 1990)'
_diffrn_ambient_temperature 296(2)
_diffrn_measured_fraction_theta_full 0.975
_diffrn_measured_fraction_theta_max 0.975
_diffrn_measurement_device_type 'Bruker Apex2 CCD'
_diffrn_measurement_method '\w scans'
_diffrn_radiation_monochromator graphite
_diffrn_radiation_source 'fine-focus sealed tube'
_diffrn_radiation_type MoK\a
_diffrn_radiation_wavelength 0.71073
_diffrn_reflns_av_R_equivalents 0.0552
_diffrn_reflns_av_sigmaI/netI 0.0926
_diffrn_reflns_limit_h_max 11
_diffrn_reflns_limit_h_min -11
_diffrn_reflns_limit_k_max 12
_diffrn_reflns_limit_k_min -13
_diffrn_reflns_limit_l_max 17
_diffrn_reflns_limit_l_min -18
_diffrn_reflns_number 9470
_diffrn_reflns_theta_full 25.02
_diffrn_reflns_theta_max 25.02
_diffrn_reflns_theta_min 1.43
_exptl_absorpt_coefficient_mu 5.659
_exptl_absorpt_correction_T_max 0.6015
_exptl_absorpt_correction_T_min 0.5047
_exptl_absorpt_correction_type multi-scan
_exptl_absorpt_process_details '(SADABS; Sheldrick, 2003)'
_exptl_crystal_colour colorless
_exptl_crystal_density_diffrn 2.308
_exptl_crystal_density_meas ?
_exptl_crystal_density_method 'not measured'
_exptl_crystal_description block
_exptl_crystal_F_000 960
_exptl_crystal_size_max 0.14
_exptl_crystal_size_mid 0.12
_exptl_crystal_size_min 0.10
_refine_diff_density_max 5.790
_refine_diff_density_min -2.279
_refine_diff_density_rms 0.321
_refine_ls_extinction_method none
_refine_ls_goodness_of_fit_ref 1.066
_refine_ls_hydrogen_treatment 'riding model'
_refine_ls_matrix_type full
_refine_ls_number_parameters 352
_refine_ls_number_reflns 4892
_refine_ls_number_restraints 12
_refine_ls_restrained_S_all 1.065
_refine_ls_R_factor_all 0.1083
_refine_ls_R_factor_gt 0.0749
_refine_ls_shift/su_max 0.007
_refine_ls_shift/su_mean 0.001
_refine_ls_structure_factor_coef Fsqd
_refine_ls_weighting_details 'calc w=1/[\s^2^(Fo^2^)+(0.0930P)^2^+22.6014P] where P=(Fo^2^+2Fc^2^)/3'
_refine_ls_weighting_scheme calc
_refine_ls_wR_factor_gt 0.1834
_refine_ls_wR_factor_ref 0.1991
_reflns_number_gt 3444
_reflns_number_total 4892
_reflns_threshold_expression >2sigma(I)
_cod_data_source_file c2ce25937k.txt
_cod_data_source_block zd-28
_cod_depositor_comments
;
The following automatic conversions were performed:

'_symmetry_cell_setting' value 'Triclinic' changed to 'triclinic'
according to /home/saulius/struct/CIF-dictionaries/cif_core.dic
dictionary named 'cif_core.dic' version 2.4.2 from 2011-04-26.

Automatic conversion script
Id: cif_fix_values 1891 2012-01-12 08:04:46Z andrius 

The following automatic conversions were performed:

'_exptl_crystal_density_meas' value 'not measured' was changed to '?'
- the value is perceived as not measured.

Automatic conversion script
Id: cif_fix_values 3008 2015-01-20 13:52:24Z robertas 
;
_cod_original_cell_volume 1424.3(13)
_cod_original_sg_symbol_H-M P-1
_cod_database_code 7208782

loop_
_symmetry_equiv_pos_as_xyz
'x, y, z'
'-x, -y, -z'

loop_
_atom_site_label
_atom_site_type_symbol
_atom_site_fract_x
_atom_site_fract_y
_atom_site_fract_z
_atom_site_U_iso_or_equiv
_atom_site_adp_type
_atom_site_occupancy
_atom_site_symmetry_multiplicity
_atom_site_calc_flag
_atom_site_refinement_flags
Dy1 Dy 0.72096(8) 0.08322(7) 0.45225(5) 0.0253(3) Uani 1 1 d .
Dy2 Dy 0.75746(8) 0.44351(7) 0.05268(5) 0.0280(3) Uani 1 1 d .
S1 S 0.7469(5) 0.2576(4) 0.2517(3) 0.0265(9) Uani 1 1 d .
S2 S 0.8690(5) 0.0630(4) 0.6087(3) 0.0295(10) Uani 1 1 d .
S3 S 0.3957(4) 0.1980(4) 0.5201(3) 0.0268(9) Uani 1 1 d .
S4 S 0.8556(4) 0.6755(4) 0.0380(3) 0.0297(10) Uani 1 1 d .
S5 S 0.6394(5) 0.3618(4) -0.0743(3) 0.0316(10) Uani 1 1 d .
O1 O 0.7675(14) 0.8104(12) 0.0514(10) 0.047(3) Uani 1 1 d .
O2 O 0.8316(14) 0.5657(12) 0.1217(8) 0.038(3) Uani 1 1 d .
O3 O 0.8129(13) 0.6468(11) -0.0377(8) 0.033(3) Uani 1 1 d .
O4 O 1.0104(13) 0.6592(13) 0.0193(9) 0.042(3) Uani 1 1 d .
O5 O 0.6839(12) 0.2829(11) 0.0199(8) 0.035(3) Uani 1 1 d .
O6 O 0.4791(12) 0.3898(12) -0.0672(9) 0.036(3) Uani 1 1 d .
O7 O 0.6754(14) 0.4884(12) -0.0929(8) 0.039(3) Uani 1 1 d .
O8 O 0.7217(14) 0.2904(16) -0.1445(10) 0.054(4) Uani 1 1 d .
O9 O 0.8774(13) 0.2581(12) 0.1813(9) 0.038(3) Uani 1 1 d .
O10 O 0.6236(13) 0.3654(11) 0.2046(8) 0.033(3) Uani 1 1 d .
O11 O 0.7262(13) 0.1214(11) 0.2850(8) 0.034(3) Uani 1 1 d .
O12 O 0.7600(13) 0.2848(11) 0.3366(8) 0.034(3) Uani 1 1 d .
O13 O 0.7995(13) 0.0952(14) 0.6965(8) 0.042(3) Uani 1 1 d .
O14 O 1.0329(14) 0.0207(13) 0.6049(8) 0.040(3) Uani 1 1 d .
O15 O 0.8239(13) 0.1798(11) 0.5256(8) 0.031(3) Uani 1 1 d .
O16 O 0.8277(13) -0.0436(11) 0.5949(8) 0.035(3) Uani 1 1 d .
O17 O 0.3018(14) 0.1173(13) 0.5362(10) 0.048(4) Uani 1 1 d .
O18 O 0.3086(14) 0.3262(12) 0.5406(10) 0.049(4) Uani 1 1 d .
O19 O 0.5213(14) 0.1208(13) 0.5752(9) 0.045(3) Uani 1 1 d .
O20 O 0.4704(13) 0.2143(12) 0.4218(9) 0.040(3) Uani 1 1 d .
N1 N 0.461(3) 0.628(3) 0.2852(19) 0.114(10) Uani 1 1 d .
H1D H 0.3776 0.6932 0.2649 0.137 Uiso 1 1 calc R
H1E H 0.4943 0.5703 0.2487 0.137 Uiso 1 1 calc R
N2 N 1.0189(18) 0.0834(16) 0.7913(12) 0.047(4) Uani 1 1 d .
H2D H 0.9261 0.1084 0.7783 0.057 Uiso 1 1 calc R
H2E H 1.0776 0.0175 0.7627 0.057 Uiso 1 1 calc R
N3 N 0.4437(18) 0.1844(16) 0.1312(12) 0.048(4) Uani 1 1 d .
H3D H 0.3592 0.2466 0.1106 0.057 Uiso 1 1 calc R
H3E H 0.5152 0.2236 0.1103 0.057 Uiso 1 1 calc R
N4 N 1.0193(19) 0.3317(16) 0.3628(14) 0.057(5) Uani 1 1 d .
H4D H 0.9351 0.3159 0.3651 0.069 Uiso 1 1 calc R
H4E H 1.0905 0.2501 0.3779 0.069 Uiso 1 1 calc R
C1 C 0.421(4) 0.557(4) 0.374(2) 0.114(12) Uani 1 1 d U
H1A H 0.3469 0.5208 0.3737 0.171 Uiso 1 1 calc R
H1B H 0.3811 0.6172 0.4147 0.171 Uiso 1 1 calc R
H1C H 0.5068 0.4837 0.3969 0.171 Uiso 1 1 calc R
C2 C 0.568(4) 0.693(4) 0.268(2) 0.115(12) Uani 1 1 d U
H2A H 0.5836 0.7368 0.2026 0.172 Uiso 1 1 calc R
H2B H 0.6600 0.6254 0.2869 0.172 Uiso 1 1 calc R
H2C H 0.5333 0.7591 0.3035 0.172 Uiso 1 1 calc R
C3 C 1.017(3) 0.028(2) 0.8888(16) 0.068(7) Uani 1 1 d .
H3A H 0.9813 -0.0487 0.9085 0.103 Uiso 1 1 calc R
H3B H 0.9520 0.0957 0.9205 0.103 Uiso 1 1 calc R
H3C H 1.1157 -0.0023 0.9038 0.103 Uiso 1 1 calc R
C4 C 1.071(3) 0.200(3) 0.751(2) 0.094(10) Uani 1 1 d .
H4A H 1.0675 0.2316 0.6851 0.142 Uiso 1 1 calc R
H4B H 1.1713 0.1744 0.7625 0.142 Uiso 1 1 calc R
H4C H 1.0079 0.2725 0.7801 0.142 Uiso 1 1 calc R
C5 C 0.488(3) 0.066(2) 0.091(2) 0.090(10) Uani 1 1 d .
H5A H 0.5011 0.0971 0.0240 0.136 Uiso 1 1 calc R
H5B H 0.4111 0.0248 0.1121 0.136 Uiso 1 1 calc R
H5C H 0.5793 0.0003 0.1116 0.136 Uiso 1 1 calc R
C6 C 0.420(3) 0.145(3) 0.2355(17) 0.078(8) Uani 1 1 d .
H6A H 0.3928 0.2252 0.2574 0.117 Uiso 1 1 calc R
H6B H 0.5103 0.0801 0.2581 0.117 Uiso 1 1 calc R
H6C H 0.3418 0.1061 0.2583 0.117 Uiso 1 1 calc R
C7 C 1.063(3) 0.402(3) 0.2668(19) 0.080(9) Uani 1 1 d .
H7A H 1.0771 0.3466 0.2260 0.121 Uiso 1 1 calc R
H7B H 1.1539 0.4177 0.2627 0.121 Uiso 1 1 calc R
H7C H 0.9860 0.4877 0.2485 0.121 Uiso 1 1 calc R
C8 C 0.995(3) 0.401(2) 0.4329(19) 0.069(7) Uani 1 1 d .
H8A H 0.9662 0.3459 0.4932 0.104 Uiso 1 1 calc R
H8B H 0.9171 0.4871 0.4190 0.104 Uiso 1 1 calc R
H8C H 1.0848 0.4152 0.4334 0.104 Uiso 1 1 calc R

loop_
_atom_site_aniso_label
_atom_site_aniso_U_11
_atom_site_aniso_U_22
_atom_site_aniso_U_33
_atom_site_aniso_U_23
_atom_site_aniso_U_13
_atom_site_aniso_U_12
Dy1 0.0231(5) 0.0169(4) 0.0361(5) -0.0066(3) -0.0118(3) -0.0023(3)
Dy2 0.0233(5) 0.0206(4) 0.0380(5) -0.0060(3) -0.0121(4) -0.0018(3)
S1 0.029(2) 0.0156(18) 0.031(2) -0.0053(15) -0.0077(17) -0.0011(16)
S2 0.024(2) 0.027(2) 0.039(2) -0.0126(18) -0.0119(18) -0.0013(17)
S3 0.020(2) 0.0161(18) 0.048(3) -0.0139(17) -0.0094(18) -0.0024(16)
S4 0.018(2) 0.023(2) 0.052(3) -0.0176(19) -0.0095(19) -0.0017(17)
S5 0.021(2) 0.033(2) 0.044(3) -0.0170(19) -0.0107(19) -0.0026(18)
O1 0.029(7) 0.028(7) 0.086(10) -0.033(7) -0.004(7) 0.000(5)
O2 0.040(8) 0.039(7) 0.034(7) -0.017(5) 0.000(5) -0.010(6)
O3 0.034(7) 0.026(6) 0.039(7) -0.006(5) -0.014(5) -0.008(5)
O4 0.029(7) 0.041(7) 0.063(9) -0.023(6) -0.013(6) -0.008(6)
O5 0.025(6) 0.025(6) 0.049(7) -0.007(5) -0.015(5) 0.002(5)
O6 0.019(6) 0.042(7) 0.055(8) -0.017(6) -0.012(5) -0.010(5)
O7 0.036(7) 0.035(7) 0.043(7) 0.000(6) -0.013(6) -0.012(6)
O8 0.028(7) 0.076(10) 0.059(9) -0.041(8) -0.013(6) 0.007(7)
O9 0.028(7) 0.037(7) 0.049(8) -0.002(6) -0.015(6) -0.013(6)
O10 0.030(7) 0.025(6) 0.037(7) -0.002(5) -0.011(5) -0.002(5)
O11 0.031(7) 0.019(6) 0.046(7) -0.009(5) -0.016(5) 0.002(5)
O12 0.035(7) 0.030(6) 0.042(7) -0.005(5) -0.013(6) -0.015(5)
O13 0.030(7) 0.064(9) 0.038(7) -0.030(6) -0.005(6) -0.008(6)
O14 0.040(8) 0.048(8) 0.031(7) -0.016(6) -0.011(6) -0.006(6)
O15 0.030(7) 0.027(6) 0.049(7) -0.018(5) -0.015(5) -0.010(5)
O16 0.039(7) 0.023(6) 0.050(8) -0.017(5) -0.015(6) -0.006(5)
O17 0.036(8) 0.029(7) 0.079(10) -0.027(7) -0.004(7) -0.002(6)
O18 0.036(8) 0.022(6) 0.088(10) -0.031(7) -0.001(7) 0.001(6)
O19 0.028(7) 0.048(8) 0.059(9) -0.020(7) -0.014(6) -0.003(6)
O20 0.028(7) 0.030(6) 0.056(8) -0.007(6) -0.015(6) -0.001(5)
N1 0.12(2) 0.10(2) 0.11(2) 0.020(17) -0.058(18) -0.044(19)
N2 0.035(9) 0.039(9) 0.074(13) -0.019(9) -0.021(9) -0.008(8)
N3 0.036(10) 0.034(9) 0.063(11) -0.003(8) -0.010(8) -0.008(7)
N4 0.039(10) 0.025(8) 0.114(16) -0.028(10) -0.017(10) -0.004(8)
C1 0.112(14) 0.105(14) 0.116(14) -0.023(9) -0.007(9) -0.037(9)
C2 0.115(15) 0.118(15) 0.121(14) -0.041(9) -0.018(9) -0.041(10)
C3 0.069(17) 0.056(14) 0.065(16) -0.026(12) -0.010(13) 0.005(12)
C4 0.09(2) 0.071(19) 0.09(2) -0.020(15) -0.004(17) 0.005(16)
C5 0.11(2) 0.045(14) 0.11(2) -0.040(15) -0.040(19) 0.012(15)
C6 0.063(17) 0.11(2) 0.075(18) -0.019(16) -0.024(14) -0.040(16)
C7 0.10(2) 0.072(17) 0.09(2) 0.007(15) -0.051(17) -0.052(17)
C8 0.057(15) 0.050(14) 0.12(2) -0.028(14) -0.020(14) -0.027(12)

loop_
_atom_type_symbol
_atom_type_description
_atom_type_scat_dispersion_real
_atom_type_scat_dispersion_imag
_atom_type_scat_source
C C 0.0033 0.0016 'International Tables Vol C Tables 4.2.6.8 and 6.1.1.4'
H H 0.0000 0.0000 'International Tables Vol C Tables 4.2.6.8 and 6.1.1.4'
N N 0.0061 0.0033 'International Tables Vol C Tables 4.2.6.8 and 6.1.1.4'
O O 0.0106 0.0060 'International Tables Vol C Tables 4.2.6.8 and 6.1.1.4'
S S 0.1246 0.1234 'International Tables Vol C Tables 4.2.6.8 and 6.1.1.4'
Dy Dy -0.1892 4.4098 'International Tables Vol C Tables 4.2.6.8 and 6.1.1.4'

loop_
_geom_angle_atom_site_label_1
_geom_angle_atom_site_label_2
_geom_angle_atom_site_label_3
_geom_angle
_geom_angle_site_symmetry_1
_geom_angle_site_symmetry_3
O17 Dy1 O14 83.4(5) 2_656 2_756
O17 Dy1 O19 90.6(5) 2_656 .
O14 Dy1 O19 152.5(4) 2_756 .
O17 Dy1 O15 140.5(5) 2_656 .
O14 Dy1 O15 84.5(4) 2_756 .
O19 Dy1 O15 83.2(4) . .
O17 Dy1 O20 94.3(5) 2_656 .
O14 Dy1 O20 148.6(4) 2_756 .
O19 Dy1 O20 58.4(4) . .
O15 Dy1 O20 114.7(4) . .
O17 Dy1 O16 82.6(4) 2_656 .
O14 Dy1 O16 78.2(4) 2_756 .
O19 Dy1 O16 74.4(4) . .
O15 Dy1 O16 58.1(4) . .
O20 Dy1 O16 132.7(4) . .
O17 Dy1 O12 141.4(5) 2_656 .
O14 Dy1 O12 82.9(4) 2_756 .
O19 Dy1 O12 116.6(4) . .
O15 Dy1 O12 73.4(4) . .
O20 Dy1 O12 79.6(4) . .
O16 Dy1 O12 129.1(4) . .
O17 Dy1 O11 83.9(5) 2_656 .
O14 Dy1 O11 74.4(4) 2_756 .
O19 Dy1 O11 131.8(4) . .
O15 Dy1 O11 128.2(4) . .
O20 Dy1 O11 74.2(4) . .
O16 Dy1 O11 150.6(4) . .
O12 Dy1 O11 57.6(4) . .
O17 Dy1 S3 91.4(3) 2_656 .
O14 Dy1 S3 174.3(3) 2_756 .
O19 Dy1 S3 29.2(3) . .
O15 Dy1 S3 101.0(3) . .
O20 Dy1 S3 29.3(3) . .
O16 Dy1 S3 103.5(3) . .
O12 Dy1 S3 99.9(3) . .
O11 Dy1 S3 102.9(3) . .
O17 Dy1 S2 111.4(4) 2_656 .
O14 Dy1 S2 80.6(3) 2_756 .
O19 Dy1 S2 76.6(3) . .
O15 Dy1 S2 29.2(3) . .
O20 Dy1 S2 128.3(3) . .
O16 Dy1 S2 28.9(3) . .
O12 Dy1 S2 101.7(3) . .
O11 Dy1 S2 149.0(3) . .
S3 Dy1 S2 103.45(12) . .
O17 Dy1 S1 113.0(4) 2_656 .
O14 Dy1 S1 78.1(3) 2_756 .
O19 Dy1 S1 128.5(3) . .
O15 Dy1 S1 101.0(3) . .
O20 Dy1 S1 74.1(3) . .
O16 Dy1 S1 149.7(3) . .
O12 Dy1 S1 28.5(3) . .
O11 Dy1 S1 29.1(3) . .
S3 Dy1 S1 102.01(11) . .
S2 Dy1 S1 127.48(13) . .
O4 Dy2 O6 157.1(5) 2_765 2_665
O4 Dy2 O2 96.8(4) 2_765 .
O6 Dy2 O2 85.1(4) 2_665 .
O4 Dy2 O5 85.7(4) 2_765 .
O6 Dy2 O5 98.0(4) 2_665 .
O2 Dy2 O5 166.1(4) . .
O4 Dy2 O3 82.5(4) 2_765 .
O6 Dy2 O3 79.0(4) 2_665 .
O2 Dy2 O3 58.8(4) . .
O5 Dy2 O3 135.1(4) . .
O4 Dy2 O7 85.5(4) 2_765 .
O6 Dy2 O7 77.5(4) 2_665 .
O2 Dy2 O7 135.3(4) . .
O5 Dy2 O7 58.5(4) . .
O3 Dy2 O7 77.4(4) . .
O4 Dy2 O10 130.7(4) 2_765 .
O6 Dy2 O10 72.1(4) 2_665 .
O2 Dy2 O10 87.7(4) . .
O5 Dy2 O10 80.4(4) . .
O3 Dy2 O10 137.4(4) . .
O7 Dy2 O10 123.9(4) . .
O4 Dy2 O9 76.3(4) 2_765 .
O6 Dy2 O9 126.2(4) 2_665 .
O2 Dy2 O9 79.4(4) . .
O5 Dy2 O9 88.0(4) . .
O3 Dy2 O9 130.1(4) . .
O7 Dy2 O9 143.0(4) . .
O10 Dy2 O9 56.3(4) . .
O4 Dy2 S4 88.8(3) 2_765 .
O6 Dy2 S4 81.7(3) 2_665 .
O2 Dy2 S4 29.3(3) . .
O5 Dy2 S4 164.5(3) . .
O3 Dy2 S4 29.6(3) . .
O7 Dy2 S4 106.7(3) . .
O10 Dy2 S4 113.8(3) . .
O9 Dy2 S4 104.8(3) . .
O4 Dy2 S5 86.0(3) 2_765 .
O6 Dy2 S5 86.5(3) 2_665 .
O2 Dy2 S5 164.3(3) . .
O5 Dy2 S5 29.2(3) . .
O3 Dy2 S5 106.5(3) . .
O7 Dy2 S5 29.3(3) . .
O10 Dy2 S5 102.3(3) . .
O9 Dy2 S5 116.3(3) . .
S4 Dy2 S5 135.95(13) . .
O4 Dy2 S1 103.5(3) 2_765 .
O6 Dy2 S1 99.3(3) 2_665 .
O2 Dy2 S1 82.5(3) . .
O5 Dy2 S1 83.6(3) . .
O3 Dy2 S1 141.3(3) . .
O7 Dy2 S1 140.5(3) . .
O10 Dy2 S1 28.3(3) . .
O9 Dy2 S1 28.0(3) . .
S4 Dy2 S1 111.77(12) . .
S5 Dy2 S1 111.98(13) . .
O9 S1 O10 104.1(7) . .
O9 S1 O12 112.1(7) . .
O10 S1 O12 111.7(7) . .
O9 S1 O11 111.7(7) . .
O10 S1 O11 112.8(7) . .
O12 S1 O11 104.8(7) . .
O9 S1 Dy1 130.0(5) . .
O10 S1 Dy1 125.9(5) . .
O12 S1 Dy1 52.1(5) . .
O11 S1 Dy1 52.7(5) . .
O9 S1 Dy2 52.8(5) . .
O10 S1 Dy2 51.3(5) . .
O12 S1 Dy2 126.9(5) . .
O11 S1 Dy2 128.3(5) . .
Dy1 S1 Dy2 177.04(15) . .
O13 S2 O16 112.9(8) . .
O13 S2 O14 108.0(7) . .
O16 S2 O14 110.8(7) . .
O13 S2 O15 113.4(7) . .
O16 S2 O15 103.2(6) . .
O14 S2 O15 108.4(7) . .
O13 S2 Dy1 128.0(5) . .
O16 S2 Dy1 52.4(5) . .
O14 S2 Dy1 123.9(5) . .
O15 S2 Dy1 50.9(4) . .
O18 S3 O17 109.7(8) . .
O18 S3 O20 112.5(8) . .
O17 S3 O20 108.2(8) . .
O18 S3 O19 112.7(8) . .
O17 S3 O19 110.2(8) . .
O20 S3 O19 103.3(7) . .
O18 S3 Dy1 131.3(6) . .
O17 S3 Dy1 118.9(5) . .
O20 S3 Dy1 52.4(5) . .
O19 S3 Dy1 51.0(5) . .
O4 S4 O1 110.5(8) . .
O4 S4 O2 108.0(8) . .
O1 S4 O2 111.8(8) . .
O4 S4 O3 110.0(7) . .
O1 S4 O3 112.8(7) . .
O2 S4 O3 103.5(7) . .
O4 S4 Dy2 119.9(5) . .
O1 S4 Dy2 129.6(6) . .
O2 S4 Dy2 51.1(5) . .
O3 S4 Dy2 52.5(5) . .
O8 S5 O6 111.0(8) . .
O8 S5 O5 112.1(8) . .
O6 S5 O5 107.8(7) . .
O8 S5 O7 110.7(9) . .
O6 S5 O7 112.0(7) . .
O5 S5 O7 103.0(7) . .
O8 S5 Dy2 128.2(6) . .
O6 S5 Dy2 120.8(5) . .
O5 S5 Dy2 51.3(5) . .
O7 S5 Dy2 51.8(5) . .
S4 O2 Dy2 99.7(6) . .
S4 O3 Dy2 98.0(6) . .
S4 O4 Dy2 147.3(8) . 2_765
S5 O5 Dy2 99.5(6) . .
S5 O6 Dy2 144.2(7) . 2_665
S5 O7 Dy2 98.9(6) . .
S1 O9 Dy2 99.1(6) . .
S1 O10 Dy2 100.5(6) . .
S1 O11 Dy1 98.2(6) . .
S1 O12 Dy1 99.3(6) . .
S2 O14 Dy1 154.1(7) . 2_756
S2 O15 Dy1 99.9(6) . .
S2 O16 Dy1 98.7(6) . .
S3 O17 Dy1 149.3(8) . 2_656
S3 O19 Dy1 99.8(7) . .
S3 O20 Dy1 98.3(6) . .
C1 N1 C2 120(3) . .
C1 N1 H1D 107.3 . .
C2 N1 H1D 107.3 . .
C1 N1 H1E 107.3 . .
C2 N1 H1E 107.3 . .
H1D N1 H1E 106.9 . .
C3 N2 C4 116(2) . .
C3 N2 H2D 108.4 . .
C4 N2 H2D 108.4 . .
C3 N2 H2E 108.4 . .
C4 N2 H2E 108.4 . .
H2D N2 H2E 107.5 . .
C5 N3 C6 113.1(19) . .
C5 N3 H3D 109.0 . .
C6 N3 H3D 109.0 . .
C5 N3 H3E 109.0 . .
C6 N3 H3E 109.0 . .
H3D N3 H3E 107.8 . .
C8 N4 C7 116.4(19) . .
C8 N4 H4D 108.2 . .
C7 N4 H4D 108.2 . .
C8 N4 H4E 108.2 . .
C7 N4 H4E 108.2 . .
H4D N4 H4E 107.3 . .
N1 C1 H1A 109.5 . .
N1 C1 H1B 109.5 . .
H1A C1 H1B 109.5 . .
N1 C1 H1C 109.5 . .
H1A C1 H1C 109.5 . .
H1B C1 H1C 109.5 . .
N1 C2 H2A 109.5 . .
N1 C2 H2B 109.5 . .
H2A C2 H2B 109.5 . .
N1 C2 H2C 109.5 . .
H2A C2 H2C 109.5 . .
H2B C2 H2C 109.5 . .
N2 C3 H3A 109.5 . .
N2 C3 H3B 109.5 . .
H3A C3 H3B 109.5 . .
N2 C3 H3C 109.5 . .
H3A C3 H3C 109.5 . .
H3B C3 H3C 109.5 . .
N2 C4 H4A 109.5 . .
N2 C4 H4B 109.5 . .
H4A C4 H4B 109.5 . .
N2 C4 H4C 109.5 . .
H4A C4 H4C 109.5 . .
H4B C4 H4C 109.5 . .
N3 C5 H5A 109.5 . .
N3 C5 H5B 109.5 . .
H5A C5 H5B 109.5 . .
N3 C5 H5C 109.5 . .
H5A C5 H5C 109.5 . .
H5B C5 H5C 109.5 . .
N3 C6 H6A 109.5 . .
N3 C6 H6B 109.5 . .
H6A C6 H6B 109.5 . .
N3 C6 H6C 109.5 . .
H6A C6 H6C 109.5 . .
H6B C6 H6C 109.5 . .
N4 C7 H7A 109.5 . .
N4 C7 H7B 109.5 . .
H7A C7 H7B 109.5 . .
N4 C7 H7C 109.5 . .
H7A C7 H7C 109.5 . .
H7B C7 H7C 109.5 . .
N4 C8 H8A 109.5 . .
N4 C8 H8B 109.5 . .
H8A C8 H8B 109.5 . .
N4 C8 H8C 109.5 . .
H8A C8 H8C 109.5 . .
H8B C8 H8C 109.5 . .

loop_
_geom_bond_atom_site_label_1
_geom_bond_atom_site_label_2
_geom_bond_distance
_geom_bond_site_symmetry_2
Dy1 O17 2.247(13) 2_656
Dy1 O14 2.322(12) 2_756
Dy1 O19 2.363(13) .
Dy1 O15 2.368(10) .
Dy1 O20 2.401(11) .
Dy1 O16 2.410(11) .
Dy1 O12 2.428(11) .
Dy1 O11 2.440(12) .
Dy1 S3 2.997(4) .
Dy1 S2 3.007(4) .
Dy1 S1 3.035(4) .
Dy2 O4 2.296(12) 2_765
Dy2 O6 2.356(11) 2_665
Dy2 O2 2.354(12) .
Dy2 O5 2.377(12) .
Dy2 O3 2.389(12) .
Dy2 O7 2.392(12) .
Dy2 O10 2.421(11) .
Dy2 O9 2.463(11) .
Dy2 S4 2.983(4) .
Dy2 S5 3.005(4) .
Dy2 S1 3.052(4) .
S1 O9 1.453(13) .
S1 O10 1.470(11) .
S1 O12 1.469(12) .
S1 O11 1.490(12) .
S2 O13 1.435(12) .
S2 O16 1.470(12) .
S2 O14 1.487(13) .
S2 O15 1.490(12) .
S3 O18 1.432(12) .
S3 O17 1.439(14) .
S3 O20 1.480(13) .
S3 O19 1.483(13) .
S4 O4 1.426(13) .
S4 O1 1.455(12) .
S4 O2 1.479(13) .
S4 O3 1.486(12) .
S5 O8 1.433(13) .
S5 O6 1.467(11) .
S5 O5 1.488(12) .
S5 O7 1.487(13) .
O4 Dy2 2.296(12) 2_765
O6 Dy2 2.356(11) 2_665
O14 Dy1 2.322(12) 2_756
O17 Dy1 2.247(13) 2_656
N1 C1 1.37(3) .
N1 C2 1.41(4) .
N1 H1D 0.9000 .
N1 H1E 0.9000 .
N2 C3 1.41(3) .
N2 C4 1.45(3) .
N2 H2D 0.9000 .
N2 H2E 0.9000 .
N3 C5 1.49(3) .
N3 C6 1.49(3) .
N3 H3D 0.9000 .
N3 H3E 0.9000 .
N4 C8 1.43(3) .
N4 C7 1.45(3) .
N4 H4D 0.9000 .
N4 H4E 0.9000 .
C1 H1A 0.9600 .
C1 H1B 0.9600 .
C1 H1C 0.9600 .
C2 H2A 0.9600 .
C2 H2B 0.9600 .
C2 H2C 0.9600 .
C3 H3A 0.9600 .
C3 H3B 0.9600 .
C3 H3C 0.9600 .
C4 H4A 0.9600 .
C4 H4B 0.9600 .
C4 H4C 0.9600 .
C5 H5A 0.9600 .
C5 H5B 0.9600 .
C5 H5C 0.9600 .
C6 H6A 0.9600 .
C6 H6B 0.9600 .
C6 H6C 0.9600 .
C7 H7A 0.9600 .
C7 H7B 0.9600 .
C7 H7C 0.9600 .
C8 H8A 0.9600 .
C8 H8B 0.9600 .
C8 H8C 0.9600 .
